data_7244502
loop_
_publ_author_name
'Vorontsova, Svetlana K.'
'Zavarzin, Igor V.'
'Shirinian, Valerii Z.'
'Bozhenko, Eugene I.'
'Andreeva, Olga E.'
'Sorokin, Danila V.'
'Scherbakov, Alexander M.'
'Minyaev, Mikhail E.'

_publ_section_title
;
 Synthesis and crystal structures of D-annulated pentacyclic steroids:
 looking within and beyond AR signalling in prostate cancer
;
_journal_issue 11
_journal_name_full CrystEngComm
_journal_page_first 2089
_journal_page_last 2099
_journal_paper_doi 10.1039/D1CE01417J
_journal_volume 24
_journal_year 2022
_chemical_absolute_configuration ad
_chemical_formula_moiety 'C28 H33 Br O2'
_chemical_formula_sum 'C28 H33 Br O2'
_chemical_formula_weight 481.45
_space_group_crystal_system orthorhombic
_space_group_IT_number 19
_space_group_name_Hall 'P 2ac 2ab'
_space_group_name_H-M_alt 'P 21 21 21'
_atom_sites_solution_hydrogens geom
_atom_sites_solution_primary direct
_atom_sites_solution_secondary difmap
_audit_creation_method SHELXL-2018/3
_audit_update_record
;
2021-04-27 deposited with the CCDC.	2022-02-02 downloaded from the CCDC.
;
_cell_angle_alpha 90
_cell_angle_beta 90
_cell_angle_gamma 90
_cell_formula_units_Z 4
_cell_length_a 9.6737(2)
_cell_length_b 13.7426(3)
_cell_length_c 17.4902(4)
_cell_measurement_reflns_used 9968
_cell_measurement_temperature 100(2)
_cell_measurement_theta_max 32.09
_cell_measurement_theta_min 2.41
_cell_volume 2325.18(9)
_computing_cell_refinement 'SAINT (Bruker, 2019)'
_computing_data_collection '<i>APEX3</i> (Bruker, 2019)'
_computing_data_reduction 'SAINT (Bruker, 2019)'
_computing_molecular_graphics 'SHELXTL (Sheldrick, Acta Cryst., 2008, A64, 112-122)'
_computing_publication_material 'SHELXTL (Sheldrick, Acta Cryst., 2008, A64, 112-122)'
_computing_structure_refinement 'SHELXL-2018 (Sheldrick, Acta Cryst., 2015, C71, 3-8)'
_computing_structure_solution 'SHELXT, SHELXS-2013 (Sheldrick, Acta Cryst., 2015, A71, 3-8)'
_diffrn_ambient_temperature 100(2)
_diffrn_detector_area_resol_mean 7.31
_diffrn_measured_fraction_theta_full 0.998
_diffrn_measured_fraction_theta_max 0.999
_diffrn_measurement_device_type 'Bruker AXS D8 QUEST, Photon III detector'
_diffrn_measurement_method '\f and \w shutterless scans'
_diffrn_radiation_monochromator graphite
_diffrn_radiation_type MoK\a
_diffrn_radiation_wavelength 0.71073
_diffrn_reflns_av_R_equivalents 0.0418
_diffrn_reflns_av_unetI/netI 0.0265
_diffrn_reflns_Laue_measured_fraction_full 0.998
_diffrn_reflns_Laue_measured_fraction_max 0.999
_diffrn_reflns_limit_h_max 15
_diffrn_reflns_limit_h_min -15
_diffrn_reflns_limit_k_max 21
_diffrn_reflns_limit_k_min -21
_diffrn_reflns_limit_l_max 27
_diffrn_reflns_limit_l_min -27
_diffrn_reflns_number 76577
_diffrn_reflns_point_group_measured_fraction_full 0.999
_diffrn_reflns_point_group_measured_fraction_max 1.000
_diffrn_reflns_theta_full 25.242
_diffrn_reflns_theta_max 33.749
_diffrn_reflns_theta_min 2.575
_diffrn_source 'sealed X-Ray tube'
_diffrn_source_current 30
_diffrn_source_power 50
_diffrn_source_size '0.6 mm, fine-focus'
_exptl_absorpt_coefficient_mu 1.790
_exptl_absorpt_correction_T_max 0.5979
_exptl_absorpt_correction_T_min 0.4910
_exptl_absorpt_correction_type multi-scan
_exptl_absorpt_process_details 'SADABS 2016/2 (Krause et al., J. Appl. Cryst. 2015, 48, 3-10)'
_exptl_crystal_colour colourless
_exptl_crystal_density_diffrn 1.375
_exptl_crystal_density_method 'not measured'
_exptl_crystal_description block
_exptl_crystal_F_000 1008
_exptl_crystal_size_max 0.41
_exptl_crystal_size_mid 0.36
_exptl_crystal_size_min 0.31
_refine_diff_density_max 0.671
_refine_diff_density_min -0.570
_refine_diff_density_rms 0.058
_refine_ls_abs_structure_details
;
 Flack x determined using 3333 quotients [(I+)-(I-)]/[(I+)+(I-)]
 (Parsons, Flack and Wagner, Acta Cryst. B69 (2013) 249-259).
;
_refine_ls_abs_structure_Flack 0.000(2)
_refine_ls_extinction_method none
_refine_ls_goodness_of_fit_ref 1.054
_refine_ls_hydrogen_treatment mixed
_refine_ls_matrix_type full
_refine_ls_number_parameters 302
_refine_ls_number_reflns 9291
_refine_ls_number_restraints 0
_refine_ls_restrained_S_all 1.054
_refine_ls_R_factor_all 0.0383
_refine_ls_R_factor_gt 0.0311
_refine_ls_shift/su_max 0.002
_refine_ls_shift/su_mean 0.000
_refine_ls_structure_factor_coef Fsqd
_refine_ls_weighting_details 'w=1/[\s^2^(Fo^2^)+(0.0415P)^2^+0.3819P] where P=(Fo^2^+2Fc^2^)/3'
_refine_ls_weighting_scheme calc
_refine_ls_wR_factor_gt 0.0753
_refine_ls_wR_factor_ref 0.0781
_reflns_Friedel_coverage 0.805
_reflns_Friedel_fraction_full 1.000
_reflns_Friedel_fraction_max 1.000
_reflns_number_gt 8270
_reflns_number_total 9291
_reflns_threshold_expression 'I > 2\s(I)'
_cod_data_source_file d1ce01417j3.cif
_cod_data_source_block 3g
_cod_depositor_comments 'Adding full bibliography for 7244501--7244512.cif.'
_cod_database_code 7244502
_shelx_shelxl_version_number 2018/3
_shelx_space_group_comment
;
The symmetry employed for this shelxl refinement is uniquely defined
by the following loop, which should always be used as a source of
symmetry information in preference to the above space-group names.
They are only intended as comments.
;
_shelx_estimated_absorpt_t_min 0.527
_shelx_estimated_absorpt_t_max 0.607

loop_
_space_group_symop_operation_xyz
'x, y, z'
'x+1/2, -y+1/2, -z'
'-x, y+1/2, -z+1/2'
'-x+1/2, -y, z+1/2'

loop_
_atom_site_label
_atom_site_type_symbol
_atom_site_fract_x
_atom_site_fract_y
_atom_site_fract_z
_atom_site_U_iso_or_equiv
_atom_site_adp_type
_atom_site_occupancy
_atom_site_site_symmetry_order
_atom_site_calc_flag
_atom_site_refinement_flags_posn
_atom_site_refinement_flags_adp
_atom_site_refinement_flags_occupancy
_atom_site_disorder_assembly
_atom_site_disorder_group
Br1 Br 1.09393(2) 1.01195(2) 0.67803(2) 0.02980(6) Uani 1 1 d . . . . .
O1 O -0.2269(2) 0.24178(14) 0.65059(14) 0.0476(5) Uani 1 1 d . . . . .
O2 O 0.62301(16) 0.55779(11) 0.72882(10) 0.0292(3) Uani 1 1 d . . . . .
C1 C 0.0938(2) 0.31688(13) 0.56769(11) 0.0232(3) Uani 1 1 d . . . . .
H1A H 0.1579(13) 0.2928(5) 0.5307(7) 0.028 Uiso 1 1 calc R U . . .
H1B H 0.1339(8) 0.3078(2) 0.6171(10) 0.028 Uiso 1 1 calc R U . . .
C2 C -0.0394(2) 0.25756(14) 0.56270(13) 0.0275(4) Uani 1 1 d . . . . .
H2A H -0.0757(8) 0.26047(15) 0.5102(11) 0.033 Uiso 1 1 calc R U . . .
H2B H -0.0194(5) 0.1890(15) 0.5748(3) 0.033 Uiso 1 1 calc R U . . .
C3 C -0.1463(2) 0.29564(15) 0.61720(14) 0.0291(4) Uani 1 1 d . . . . .
C4 C -0.1507(2) 0.40131(15) 0.62679(13) 0.0255(4) Uani 1 1 d . . . . .
H4 H -0.223(2) 0.4286(9) 0.6561(9) 0.031 Uiso 1 1 calc R U . . .
C5 C -0.0569(2) 0.46132(14) 0.59594(11) 0.0212(3) Uani 1 1 d . . . . .
C6 C -0.0765(2) 0.57010(14) 0.60055(12) 0.0246(4) Uani 1 1 d . . . . .
H6B H -0.1589(16) 0.5850(3) 0.6365(7) 0.030 Uiso 1 1 calc R U . . .
H6A H -0.1012(5) 0.5964(5) 0.5468(10) 0.030 Uiso 1 1 calc R U . . .
C7 C 0.0516(2) 0.62310(13) 0.62988(11) 0.0208(3) Uani 1 1 d . . . . .
H7A H 0.0372(3) 0.6930(14) 0.62532(14) 0.025 Uiso 1 1 calc R U . . .
H7B H 0.0643(3) 0.6081(3) 0.6839(10) 0.025 Uiso 1 1 calc R U . . .
C8 C 0.1818(2) 0.59504(13) 0.58634(11) 0.0198(3) Uani 1 1 d . . . . .
H8 H 0.1739(3) 0.6200(7) 0.5301(15) 0.024 Uiso 1 1 calc R U . . .
C9 C 0.19922(19) 0.48271(14) 0.58579(10) 0.0203(3) Uani 1 1 d . . . . .
H9 H 0.2074(3) 0.4639(5) 0.6381(15) 0.024 Uiso 1 1 calc R U . . .
C10 C 0.0715(2) 0.42661(13) 0.55404(10) 0.0212(3) Uani 1 1 d . . . . .
C11 C 0.3349(2) 0.45193(16) 0.54753(13) 0.0267(4) Uani 1 1 d . . . . .
H11A H 0.3304(2) 0.4677(4) 0.4936(11) 0.032 Uiso 1 1 calc R U . . .
H11B H 0.3451(3) 0.3820(15) 0.55206(15) 0.032 Uiso 1 1 calc R U . . .
C12 C 0.4625(2) 0.50146(14) 0.58252(13) 0.0270(4) Uani 1 1 d . . . . .
H12B H 0.4753(3) 0.4785(5) 0.6355(11) 0.032 Uiso 1 1 calc R U . . .
H12A H 0.5454(17) 0.4834(4) 0.5530(6) 0.032 Uiso 1 1 calc R U . . .
C13 C 0.4460(2) 0.61220(14) 0.58227(12) 0.0222(3) Uani 1 1 d . . . . .
C14 C 0.3101(2) 0.63893(13) 0.62323(11) 0.0194(3) Uani 1 1 d . . . . .
H14 H 0.3163(3) 0.6096(8) 0.6750(14) 0.023 Uiso 1 1 calc R U . . .
C15 C 0.3197(2) 0.75002(14) 0.63521(12) 0.0222(3) Uani 1 1 d . . . . .
H15B H 0.2699(10) 0.7701(4) 0.6836(9) 0.027 Uiso 1 1 calc R U . . .
H15A H 0.2775(8) 0.7860(7) 0.5904(9) 0.027 Uiso 1 1 calc R U . . .
C16 C 0.4782(2) 0.77200(14) 0.64147(12) 0.0214(3) Uani 1 1 d . . . . .
H16 H 0.5072(8) 0.8189(13) 0.6009(11) 0.026 Uiso 1 1 calc R U . . .
C17 C 0.5496(2) 0.67243(14) 0.62955(12) 0.0219(3) Uani 1 1 d . . . . .
H17 H 0.639040 0.680237 0.601541 0.026 Uiso 1 1 calc R U . . .
C18 C 0.5743(2) 0.63564(14) 0.71167(12) 0.0233(3) Uani 1 1 d . . . . .
C19 C 0.5293(2) 0.71313(15) 0.76794(12) 0.0249(4) Uani 1 1 d . . . . .
H19A H 0.5961(13) 0.71787(18) 0.8114(9) 0.030 Uiso 1 1 calc R U . . .
H19B H 0.4354(19) 0.6983(3) 0.7888(4) 0.030 Uiso 1 1 calc R U . . .
C20 C 0.5273(2) 0.80768(14) 0.72171(11) 0.0219(3) Uani 1 1 d . . . . .
H20 H 0.459(2) 0.8541(14) 0.7438(7) 0.026 Uiso 1 1 calc R U . . .
C21 C 0.0500(3) 0.44481(16) 0.46751(12) 0.0292(4) Uani 1 1 d . . . . .
H21A H 0.050(2) 0.5207(13) 0.4567(3) 0.044 Uiso 1 1 calc R U . . .
H21B H -0.0459(19) 0.4147(14) 0.4502(4) 0.044 Uiso 1 1 calc R U . . .
H21C H 0.1311(19) 0.4115(14) 0.4364(6) 0.044 Uiso 1 1 calc R U . . .
C22 C 0.4515(3) 0.65077(17) 0.49933(13) 0.0298(4) Uani 1 1 d . . . . .
H22A H 0.435(2) 0.7228(14) 0.49929(17) 0.045 Uiso 1 1 calc R U . . .
H22B H 0.379(2) 0.6176(13) 0.4679(7) 0.045 Uiso 1 1 calc R U . . .
H22C H 0.5450(19) 0.6370(14) 0.4769(6) 0.045 Uiso 1 1 calc R U . . .
C23 C 0.6680(2) 0.85604(14) 0.71522(11) 0.0208(3) Uani 1 1 d . . . . .
C24 C 0.7930(2) 0.80623(14) 0.72387(12) 0.0236(4) Uani 1 1 d . . . . .
H24 H 0.7915(2) 0.739(2) 0.7371(4) 0.028 Uiso 1 1 calc R U . . .
C25 C 0.9197(2) 0.85256(14) 0.71362(11) 0.0244(4) Uani 1 1 d . . . . .
H25 H 1.006(3) 0.8169(11) 0.7205(2) 0.029 Uiso 1 1 calc R U . . .
C26 C 0.9211(2) 0.95007(15) 0.69349(10) 0.0231(3) Uani 1 1 d . . . . .
C27 C 0.7992(2) 1.00231(14) 0.68526(10) 0.0230(3) Uani 1 1 d . . . . .
H27 H 0.8014(2) 1.076(2) 0.6709(4) 0.028 Uiso 1 1 calc R U . . .
C28 C 0.6741(2) 0.95477(14) 0.69645(11) 0.0212(3) Uani 1 1 d . . . . .
H28 H 0.592(2) 0.9895(10) 0.69132(18) 0.025 Uiso 1 1 calc R U . . .

loop_
_atom_site_aniso_label
_atom_site_aniso_U_11
_atom_site_aniso_U_22
_atom_site_aniso_U_33
_atom_site_aniso_U_23
_atom_site_aniso_U_13
_atom_site_aniso_U_12
Br1 0.02486(9) 0.03243(10) 0.03210(10) -0.00423(8) 0.00181(8) -0.00574(8)
O1 0.0388(10) 0.0259(8) 0.0781(15) 0.0051(9) 0.0225(10) -0.0082(7)
O2 0.0230(7) 0.0223(6) 0.0422(8) 0.0057(6) -0.0022(6) 0.0023(5)
C1 0.0273(9) 0.0174(7) 0.0249(8) -0.0028(6) 0.0035(8) -0.0016(8)
C2 0.0320(11) 0.0176(8) 0.0328(10) -0.0026(7) 0.0008(8) -0.0073(7)
C3 0.0261(9) 0.0227(9) 0.0384(11) 0.0010(8) 0.0022(8) -0.0064(8)
C4 0.0236(9) 0.0230(8) 0.0299(9) -0.0003(7) 0.0018(8) -0.0018(7)
C5 0.0222(8) 0.0188(7) 0.0226(8) -0.0003(6) -0.0024(6) -0.0011(6)
C6 0.0235(9) 0.0192(7) 0.0313(9) 0.0007(7) -0.0026(8) -0.0008(7)
C7 0.0213(8) 0.0158(7) 0.0252(8) -0.0016(6) -0.0013(7) 0.0008(6)
C8 0.0233(8) 0.0154(7) 0.0208(8) -0.0011(6) 0.0007(7) -0.0016(6)
C9 0.0236(8) 0.0158(7) 0.0215(7) -0.0038(6) 0.0032(6) -0.0026(7)
C10 0.0255(9) 0.0175(7) 0.0204(8) -0.0020(6) 0.0009(6) -0.0037(6)
C11 0.0263(9) 0.0216(8) 0.0321(10) -0.0084(7) 0.0051(8) -0.0026(8)
C12 0.0229(8) 0.0209(9) 0.0373(10) -0.0072(8) 0.0066(7) -0.0007(7)
C13 0.0225(8) 0.0195(7) 0.0247(8) -0.0035(6) 0.0041(7) -0.0032(6)
C14 0.0214(8) 0.0154(7) 0.0215(8) -0.0014(6) 0.0015(6) -0.0010(6)
C15 0.0224(8) 0.0160(7) 0.0280(9) -0.0012(6) -0.0031(7) -0.0003(6)
C16 0.0229(8) 0.0158(7) 0.0256(9) 0.0007(6) -0.0018(7) -0.0014(6)
C17 0.0219(8) 0.0178(7) 0.0261(9) -0.0015(6) 0.0038(7) -0.0015(6)
C18 0.0183(8) 0.0208(8) 0.0306(9) 0.0025(7) 0.0025(7) -0.0013(6)
C19 0.0260(9) 0.0244(8) 0.0242(9) 0.0022(7) 0.0018(7) 0.0004(7)
C20 0.0237(8) 0.0184(7) 0.0236(8) -0.0026(6) 0.0002(7) 0.0013(6)
C21 0.0396(11) 0.0270(9) 0.0210(8) 0.0001(7) -0.0010(8) -0.0067(8)
C22 0.0336(11) 0.0316(10) 0.0243(9) -0.0026(8) 0.0047(8) -0.0080(9)
C23 0.0232(8) 0.0198(7) 0.0194(8) -0.0026(6) -0.0018(6) -0.0004(6)
C24 0.0250(9) 0.0195(8) 0.0264(9) -0.0028(7) -0.0025(7) 0.0013(7)
C25 0.0233(9) 0.0250(8) 0.0249(8) -0.0053(7) -0.0025(7) 0.0008(7)
C26 0.0239(9) 0.0264(8) 0.0188(7) -0.0037(6) -0.0010(6) -0.0041(7)
C27 0.0269(8) 0.0218(8) 0.0202(7) -0.0026(7) -0.0026(6) 0.0004(6)
C28 0.0234(8) 0.0188(7) 0.0213(8) -0.0016(6) -0.0024(6) 0.0012(7)

loop_
_atom_type_symbol
_atom_type_description
_atom_type_scat_dispersion_real
_atom_type_scat_dispersion_imag
_atom_type_scat_source
C C 0.0033 0.0016 'International Tables Vol C Tables 4.2.6.8 and 6.1.1.4'
H H 0.0000 0.0000 'International Tables Vol C Tables 4.2.6.8 and 6.1.1.4'
O O 0.0106 0.0060 'International Tables Vol C Tables 4.2.6.8 and 6.1.1.4'
Br Br -0.2901 2.4595 'International Tables Vol C Tables 4.2.6.8 and 6.1.1.4'

loop_
_geom_angle_atom_site_label_1
_geom_angle_atom_site_label_2
_geom_angle_atom_site_label_3
_geom_angle
_geom_angle_site_symmetry_1
_geom_angle_site_symmetry_3
_geom_angle_publ_flag
C2 C1 C10 113.27(18) . . ?
C2 C1 H1A 108.9 . . ?
C10 C1 H1A 108.9 . . ?
C2 C1 H1B 108.9 . . ?
C10 C1 H1B 108.9 . . ?
H1A C1 H1B 107.7 . . ?
C3 C2 C1 111.05(17) . . ?
C3 C2 H2A 109.4 . . ?
C1 C2 H2A 109.4 . . ?
C3 C2 H2B 109.4 . . ?
C1 C2 H2B 109.4 . . ?
H2A C2 H2B 108.0 . . ?
O1 C3 C4 121.9(2) . . ?
O1 C3 C2 122.1(2) . . ?
C4 C3 C2 116.04(18) . . ?
C5 C4 C3 123.0(2) . . ?
C5 C4 H4 118.5 . . ?
C3 C4 H4 118.5 . . ?
C4 C5 C6 120.18(19) . . ?
C4 C5 C10 123.71(18) . . ?
C6 C5 C10 116.10(17) . . ?
C5 C6 C7 112.85(17) . . ?
C5 C6 H6B 109.0 . . ?
C7 C6 H6B 109.0 . . ?
C5 C6 H6A 109.0 . . ?
C7 C6 H6A 109.0 . . ?
H6B C6 H6A 107.8 . . ?
C8 C7 C6 112.51(16) . . ?
C8 C7 H7A 109.1 . . ?
C6 C7 H7A 109.1 . . ?
C8 C7 H7B 109.1 . . ?
C6 C7 H7B 109.1 . . ?
H7A C7 H7B 107.8 . . ?
C7 C8 C14 111.23(15) . . ?
C7 C8 C9 110.19(15) . . ?
C14 C8 C9 107.90(15) . . ?
C7 C8 H8 109.2 . . ?
C14 C8 H8 109.2 . . ?
C9 C8 H8 109.2 . . ?
C11 C9 C8 111.73(16) . . ?
C11 C9 C10 112.76(15) . . ?
C8 C9 C10 114.05(16) . . ?
C11 C9 H9 105.8 . . ?
C8 C9 H9 105.8 . . ?
C10 C9 H9 105.8 . . ?
C5 C10 C1 110.30(16) . . ?
C5 C10 C21 108.13(17) . . ?
C1 C10 C21 109.17(15) . . ?
C5 C10 C9 108.72(15) . . ?
C1 C10 C9 108.51(17) . . ?
C21 C10 C9 112.02(16) . . ?
C9 C11 C12 113.06(16) . . ?
C9 C11 H11A 109.0 . . ?
C12 C11 H11A 109.0 . . ?
C9 C11 H11B 109.0 . . ?
C12 C11 H11B 109.0 . . ?
H11A C11 H11B 107.8 . . ?
C13 C12 C11 110.83(18) . . ?
C13 C12 H12B 109.5 . . ?
C11 C12 H12B 109.5 . . ?
C13 C12 H12A 109.5 . . ?
C11 C12 H12A 109.5 . . ?
H12B C12 H12A 108.1 . . ?
C12 C13 C17 117.71(18) . . ?
C12 C13 C14 108.94(16) . . ?
C17 C13 C14 100.22(15) . . ?
C12 C13 C22 109.88(17) . . ?
C17 C13 C22 107.28(16) . . ?
C14 C13 C22 112.58(18) . . ?
C8 C14 C13 113.81(15) . . ?
C8 C14 C15 119.86(16) . . ?
C13 C14 C15 104.32(15) . . ?
C8 C14 H14 105.9 . . ?
C13 C14 H14 105.9 . . ?
C15 C14 H14 105.9 . . ?
C14 C15 C16 105.01(16) . . ?
C14 C15 H15B 110.7 . . ?
C16 C15 H15B 110.7 . . ?
C14 C15 H15A 110.7 . . ?
C16 C15 H15A 110.7 . . ?
H15B C15 H15A 108.8 . . ?
C17 C16 C20 105.25(16) . . ?
C17 C16 C15 104.91(15) . . ?
C20 C16 C15 114.93(17) . . ?
C17 C16 H16 110.5 . . ?
C20 C16 H16 110.5 . . ?
C15 C16 H16 110.5 . . ?
C13 C17 C18 115.13(16) . . ?
C13 C17 C16 104.89(16) . . ?
C18 C17 C16 103.52(15) . . ?
C13 C17 H17 111.0 . . ?
C18 C17 H17 111.0 . . ?
C16 C17 H17 111.0 . . ?
O2 C18 C19 125.04(19) . . ?
O2 C18 C17 125.66(19) . . ?
C19 C18 C17 109.30(15) . . ?
C18 C19 C20 104.91(16) . . ?
C18 C19 H19A 110.8 . . ?
C20 C19 H19A 110.8 . . ?
C18 C19 H19B 110.8 . . ?
C20 C19 H19B 110.8 . . ?
H19A C19 H19B 108.8 . . ?
C23 C20 C19 113.57(17) . . ?
C23 C20 C16 110.07(16) . . ?
C19 C20 C16 102.25(15) . . ?
C23 C20 H20 110.2 . . ?
C19 C20 H20 110.2 . . ?
C16 C20 H20 110.2 . . ?
C10 C21 H21A 109.5 . . ?
C10 C21 H21B 109.5 . . ?
H21A C21 H21B 109.5 . . ?
C10 C21 H21C 109.5 . . ?
H21A C21 H21C 109.5 . . ?
H21B C21 H21C 109.5 . . ?
C13 C22 H22A 109.5 . . ?
C13 C22 H22B 109.5 . . ?
H22A C22 H22B 109.5 . . ?
C13 C22 H22C 109.5 . . ?
H22A C22 H22C 109.5 . . ?
H22B C22 H22C 109.5 . . ?
C28 C23 C24 117.65(18) . . ?
C28 C23 C20 118.74(17) . . ?
C24 C23 C20 123.55(17) . . ?
C25 C24 C23 121.57(18) . . ?
C25 C24 H24 119.2 . . ?
C23 C24 H24 119.2 . . ?
C26 C25 C24 118.92(19) . . ?
C26 C25 H25 120.5 . . ?
C24 C25 H25 120.5 . . ?
C25 C26 C27 121.20(19) . . ?
C25 C26 Br1 118.62(16) . . ?
C27 C26 Br1 120.18(15) . . ?
C26 C27 C28 118.82(18) . . ?
C26 C27 H27 120.6 . . ?
C28 C27 H27 120.6 . . ?
C27 C28 C23 121.82(18) . . ?
C27 C28 H28 119.1 . . ?
C23 C28 H28 119.1 . . ?

loop_
_geom_bond_atom_site_label_1
_geom_bond_atom_site_label_2
_geom_bond_distance
_geom_bond_site_symmetry_2
_geom_bond_publ_flag
Br1 C26 1.895(2) . ?
O1 C3 1.223(3) . ?
O2 C18 1.207(2) . ?
C1 C2 1.527(3) . ?
C1 C10 1.542(3) . ?
C1 H1A 0.955(19) . ?
C1 H1B 0.955(19) . ?
C2 C3 1.501(3) . ?
C2 H2A 0.98(2) . ?
C2 H2B 0.98(2) . ?
C3 C4 1.462(3) . ?
C4 C5 1.340(3) . ?
C4 H4 0.95(3) . ?
C5 C6 1.509(3) . ?
C5 C10 1.519(3) . ?
C6 C7 1.526(3) . ?
C6 H6B 1.04(2) . ?
C6 H6A 1.04(2) . ?
C7 C8 1.521(3) . ?
C7 H7A 0.975(19) . ?
C7 H7B 0.975(19) . ?
C8 C14 1.524(3) . ?
C8 C9 1.553(3) . ?
C8 H8 1.04(3) . ?
C9 C11 1.533(3) . ?
C9 C10 1.559(3) . ?
C9 H9 0.95(3) . ?
C10 C21 1.548(3) . ?
C11 C12 1.537(3) . ?
C11 H11A 0.97(2) . ?
C11 H11B 0.97(2) . ?
C12 C13 1.530(3) . ?
C12 H12B 0.99(2) . ?
C12 H12A 0.99(2) . ?
C13 C17 1.541(3) . ?
C13 C14 1.542(3) . ?
C13 C22 1.545(3) . ?
C14 C15 1.544(3) . ?
C14 H14 0.99(3) . ?
C15 C16 1.566(3) . ?
C15 H15B 1.013(19) . ?
C15 H15A 1.013(19) . ?
C16 C17 1.547(3) . ?
C16 C20 1.561(3) . ?
C16 H16 1.00(3) . ?
C17 C18 1.541(3) . ?
C17 H17 1.0000 . ?
C18 C19 1.514(3) . ?
C19 C20 1.530(3) . ?
C19 H19A 1.00(2) . ?
C19 H19B 1.00(2) . ?
C20 C23 1.518(3) . ?
C20 H20 1.00(3) . ?
C21 H21A 1.059(18) . ?
C21 H21B 1.059(19) . ?
C21 H21C 1.059(18) . ?
C22 H22A 1.003(19) . ?
C22 H22B 1.003(19) . ?
C22 H22C 1.003(19) . ?
C23 C28 1.397(3) . ?
C23 C24 1.398(3) . ?
C24 C25 1.393(3) . ?
C24 H24 0.95(3) . ?
C25 C26 1.386(3) . ?
C25 H25 0.98(3) . ?
C26 C27 1.388(3) . ?
C27 C28 1.389(3) . ?
C27 H27 1.05(3) . ?
C28 H28 0.93(3) . ?

loop_
_geom_torsion_atom_site_label_1
_geom_torsion_atom_site_label_2
_geom_torsion_atom_site_label_3
_geom_torsion_atom_site_label_4
_geom_torsion
_geom_torsion_site_symmetry_1
_geom_torsion_site_symmetry_2
_geom_torsion_site_symmetry_3
_geom_torsion_site_symmetry_4
_geom_torsion_publ_flag
C10 C1 C2 C3 -55.9(2) . . . . ?
C1 C2 C3 O1 -144.3(2) . . . . ?
C1 C2 C3 C4 37.0(3) . . . . ?
O1 C3 C4 C5 174.4(2) . . . . ?
C2 C3 C4 C5 -7.0(3) . . . . ?
C3 C4 C5 C6 173.0(2) . . . . ?
C3 C4 C5 C10 -5.9(3) . . . . ?
C4 C5 C6 C7 130.1(2) . . . . ?
C10 C5 C6 C7 -50.8(2) . . . . ?
C5 C6 C7 C8 51.4(2) . . . . ?
C6 C7 C8 C14 -172.76(15) . . . . ?
C6 C7 C8 C9 -53.1(2) . . . . ?
C7 C8 C9 C11 -175.79(16) . . . . ?
C14 C8 C9 C11 -54.2(2) . . . . ?
C7 C8 C9 C10 54.9(2) . . . . ?
C14 C8 C9 C10 176.49(15) . . . . ?
C4 C5 C10 C1 -12.4(3) . . . . ?
C6 C5 C10 C1 168.55(17) . . . . ?
C4 C5 C10 C21 106.9(2) . . . . ?
C6 C5 C10 C21 -72.1(2) . . . . ?
C4 C5 C10 C9 -131.3(2) . . . . ?
C6 C5 C10 C9 49.7(2) . . . . ?
C2 C1 C10 C5 42.9(2) . . . . ?
C2 C1 C10 C21 -75.8(2) . . . . ?
C2 C1 C10 C9 161.85(16) . . . . ?
C11 C9 C10 C5 179.39(17) . . . . ?
C8 C9 C10 C5 -51.8(2) . . . . ?
C11 C9 C10 C1 59.4(2) . . . . ?
C8 C9 C10 C1 -171.77(15) . . . . ?
C11 C9 C10 C21 -61.2(2) . . . . ?
C8 C9 C10 C21 67.6(2) . . . . ?
C8 C9 C11 C12 54.2(2) . . . . ?
C10 C9 C11 C12 -175.82(17) . . . . ?
C9 C11 C12 C13 -54.3(2) . . . . ?
C11 C12 C13 C17 167.86(17) . . . . ?
C11 C12 C13 C14 54.8(2) . . . . ?
C11 C12 C13 C22 -69.0(2) . . . . ?
C7 C8 C14 C13 179.33(16) . . . . ?
C9 C8 C14 C13 58.4(2) . . . . ?
C7 C8 C14 C15 -56.3(2) . . . . ?
C9 C8 C14 C15 -177.22(16) . . . . ?
C12 C13 C14 C8 -59.5(2) . . . . ?
C17 C13 C14 C8 176.30(15) . . . . ?
C22 C13 C14 C8 62.6(2) . . . . ?
C12 C13 C14 C15 168.05(17) . . . . ?
C17 C13 C14 C15 43.89(19) . . . . ?
C22 C13 C14 C15 -69.8(2) . . . . ?
C8 C14 C15 C16 -157.61(17) . . . . ?
C13 C14 C15 C16 -28.8(2) . . . . ?
C14 C15 C16 C17 2.1(2) . . . . ?
C14 C15 C16 C20 -112.97(17) . . . . ?
C12 C13 C17 C18 -47.4(2) . . . . ?
C14 C13 C17 C18 70.45(19) . . . . ?
C22 C13 C17 C18 -171.86(17) . . . . ?
C12 C13 C17 C16 -160.47(17) . . . . ?
C14 C13 C17 C16 -42.62(19) . . . . ?
C22 C13 C17 C16 75.07(19) . . . . ?
C20 C16 C17 C13 147.00(16) . . . . ?
C15 C16 C17 C13 25.3(2) . . . . ?
C20 C16 C17 C18 25.95(19) . . . . ?
C15 C16 C17 C18 -95.70(18) . . . . ?
C13 C17 C18 O2 62.8(3) . . . . ?
C16 C17 C18 O2 176.66(19) . . . . ?
C13 C17 C18 C19 -117.88(18) . . . . ?
C16 C17 C18 C19 -4.0(2) . . . . ?
O2 C18 C19 C20 159.5(2) . . . . ?
C17 C18 C19 C20 -19.8(2) . . . . ?
C18 C19 C20 C23 -83.45(19) . . . . ?
C18 C19 C20 C16 35.1(2) . . . . ?
C17 C16 C20 C23 82.81(18) . . . . ?
C15 C16 C20 C23 -162.30(16) . . . . ?
C17 C16 C20 C19 -38.2(2) . . . . ?
C15 C16 C20 C19 76.7(2) . . . . ?
C19 C20 C23 C28 -160.11(18) . . . . ?
C16 C20 C23 C28 85.9(2) . . . . ?
C19 C20 C23 C24 22.7(3) . . . . ?
C16 C20 C23 C24 -91.3(2) . . . . ?
C28 C23 C24 C25 -0.5(3) . . . . ?
C20 C23 C24 C25 176.71(18) . . . . ?
C23 C24 C25 C26 -0.8(3) . . . . ?
C24 C25 C26 C27 1.5(3) . . . . ?
C24 C25 C26 Br1 -178.98(15) . . . . ?
C25 C26 C27 C28 -1.0(3) . . . . ?
Br1 C26 C27 C28 179.56(14) . . . . ?
C26 C27 C28 C23 -0.4(3) . . . . ?
C24 C23 C28 C27 1.1(3) . . . . ?
C20 C23 C28 C27 -176.25(17) . . . . ?
